data_1531553
loop_
_publ_author_name
'Kolitsch, U.'
'Andrut, M.'
'Giester, G.'

_publ_section_title
;
 Satterlyite, (Fe, Mg)12 (P O3 O H) (P O4)5 (O H, O)6: crystal structure
 and infrared absorption spectra
;
_journal_name_full 'European Journal of Mineralogy (1,1989-)'
_journal_page_first 127
_journal_page_last 133
_journal_volume 14
_journal_year 2002
_chemical_formula_sum 'Fe9.24 H6 Mg2.76 O30 P6'
_chemical_name_systematic '(Fe0.77 Mg0.23)12 (P O3 O H) (P O4)5 ((O H)5 O)'
_space_group_IT_number 157
_symmetry_space_group_name_Hall 'P 3 -2'
_symmetry_space_group_name_H-M 'P 3 1 m'
_cell_angle_alpha 90
_cell_angle_beta 90
_cell_angle_gamma 120
_cell_formula_units_Z 1
_cell_length_a 11.355
_cell_length_b 11.355
_cell_length_c 5.0394
_cell_volume 562.709
_citation_journal_id_ASTM EJMIER
_cod_data_source_file Kolitsch_EJMIER_2002_280.cif
_cod_data_source_block H6Fe9.24Mg2.76O30P6
_cod_original_cell_volume 562.7088
_cod_original_formula_sum 'H6 Fe9.24 Mg2.76 O30 P6'
_cod_database_code 1531553

loop_
_symmetry_equiv_pos_as_xyz
x,y,z
-y,x-y,z
-x+y,-x,z
y,x,z
-x,-x+y,z
x-y,-y,z

loop_
_atom_site_label
_atom_site_type_symbol
_atom_site_fract_x
_atom_site_fract_y
_atom_site_fract_z
_atom_site_occupancy
_atom_site_U_iso_or_equiv
O1 O-2 0.87239 0.87239 0.3697 1 0.0
O2 O-2 0.27631 0.75462 0.6355 1 0.0
Mg1 Mg+2 0.32918 0.85077 0.01101 0.162 0.0
Fe1 Fe+2 0.32918 0.85077 0.01101 0.838 0.0
O5 O-2 0.4733 0.4733 0.9051 1 0.0
H1 H+1 0.563 0.563 0.416 0.833 0.0
P2 P+5 0.3333 0.6667 0.52733 1 0.0
O6 O-2 0.3333 0.6667 0.0162 1 0.0
H2 H+1 0.805 0.805 0.904 0.833 0.0
P1 P+5 0 0 0.27825 1 0.0
H3 H+1 0 0 -0.2 1 0.0
O3 O-2 0.26833 0.26833 0.7203 1 0.0
O4 O-2 0.12718 0.75025 0.1427 1 0.0
Mg2 Mg+2 0.17508 0.85376 0.5044 0.294 0.0
O9 O-2 0 0 -0.0305 1 0.0
O8 O-2 0.72336 0.72336 0.8162 1 0.0
O7 O-2 0.62619 0.62619 0.325 1 0.0
P3 P+5 0.34138 0.34138 0.97775 1 0.0
Fe2 Fe+2 0.17508 0.85376 0.5044 0.706 0.0
